data_1520946
loop_
_publ_author_name
'Chen, X.-H.'
'Liu, Z.S.'
'Li, S.Y.'
'Chi, D.Y.'
'Iwasa, Y.'

_publ_section_title
;
 Structure and properties of a fulleride Sm6 C60
;
_journal_name_full 'Physical Review, Serie 3. B - Condensed Matter (18,1978-)'
_journal_page_first 6183
_journal_page_last 6186
_journal_volume 60
_journal_year 1999
_chemical_formula_sum 'C60 Sm6'
_chemical_name_systematic 'Sm6 C60'
_space_group_IT_number 204
_symmetry_space_group_name_Hall '-I 2 2 3'
_symmetry_space_group_name_H-M 'I m -3'
_cell_angle_alpha 90
_cell_angle_beta 90
_cell_angle_gamma 90
_cell_formula_units_Z 2
_cell_length_a 10.89
_cell_length_b 10.89
_cell_length_c 10.89
_cell_volume 1291.468
_citation_journal_id_ASTM PRBMDO
_cod_data_source_file Chen_PRBMDO_1999_719.cif
_cod_data_source_block C60Sm6
_cod_database_code 1520946

loop_
_symmetry_equiv_pos_as_xyz
x,y,z
-x,-y,z
x,-y,-z
-x,y,-z
z,x,y
-z,-x,y
z,-x,-y
-z,x,-y
y,z,x
y,-z,-x
-y,z,-x
-y,-z,x
-x,-y,-z
x,y,-z
-x,y,z
x,-y,z
-z,-x,-y
z,x,-y
-z,x,y
z,-x,y
-y,-z,-x
-y,z,x
y,-z,x
y,z,-x
x+1/2,y+1/2,z+1/2
-x+1/2,-y+1/2,z+1/2
x+1/2,-y+1/2,-z+1/2
-x+1/2,y+1/2,-z+1/2
z+1/2,x+1/2,y+1/2
-z+1/2,-x+1/2,y+1/2
z+1/2,-x+1/2,-y+1/2
-z+1/2,x+1/2,-y+1/2
y+1/2,z+1/2,x+1/2
y+1/2,-z+1/2,-x+1/2
-y+1/2,z+1/2,-x+1/2
-y+1/2,-z+1/2,x+1/2
-x+1/2,-y+1/2,-z+1/2
x+1/2,y+1/2,-z+1/2
-x+1/2,y+1/2,z+1/2
x+1/2,-y+1/2,z+1/2
-z+1/2,-x+1/2,-y+1/2
z+1/2,x+1/2,-y+1/2
-z+1/2,x+1/2,y+1/2
z+1/2,-x+1/2,y+1/2
-y+1/2,-z+1/2,-x+1/2
-y+1/2,z+1/2,x+1/2
y+1/2,-z+1/2,x+1/2
y+1/2,z+1/2,-x+1/2

loop_
_atom_site_label
_atom_site_type_symbol
_atom_site_fract_x
_atom_site_fract_y
_atom_site_fract_z
_atom_site_occupancy
_atom_site_U_iso_or_equiv
C1 C 0.066 0 0.3201 1 0.0
C2 C 0.132 0.107 0.2796 1 0.0
Sm1 Sm 0 0.5 0.2749 1 0.0
C3 C 0.066 0.214 0.2392 1 0.0
